data_4505268
loop_
_publ_author_name
'Jung, Ok-Sang'
'Kim, Yun Ju'
'Lee, Young-A'
'Kang, Shin Won'
'Choi, Sung Nak'

_publ_section_title
;
 Tunable Transannular Silver&#x2212;Silver Interaction in Molecular
 Rectangles
;
_journal_issue 1
_journal_name_full 'Crystal Growth &amp; Design'
_journal_page_first 23
_journal_paper_doi 10.1021/cg0341048
_journal_volume 4
_journal_year 2004
_chemical_formula_sum 'C16 H24 Ag F3 N2 O5 S Si2'
_chemical_formula_weight 577.48
_chemical_name_systematic
; 
 ? 
;
_space_group_IT_number 14
_symmetry_cell_setting monoclinic
_symmetry_space_group_name_Hall '-P 2ybc'
_symmetry_space_group_name_H-M 'P 1 21/c 1'
_atom_sites_solution_hydrogens geom
_atom_sites_solution_primary direct
_atom_sites_solution_secondary difmap
_audit_creation_method SHELXL-97
_cell_angle_alpha 90.00
_cell_angle_beta 92.446(2)
_cell_angle_gamma 90.00
_cell_formula_units_Z 4
_cell_length_a 8.6214(7)
_cell_length_b 27.421(2)
_cell_length_c 9.9035(9)
_cell_measurement_temperature 298(2)
_cell_volume 2339.1(3)
_computing_cell_refinement 'Bruker SMART'
_computing_data_collection 'Bruker SMART'
_computing_data_reduction 'Bruker SHELXTL'
_computing_molecular_graphics 'Bruker SHELXTL'
_computing_publication_material 'Bruker SHELXTL'
_computing_structure_refinement 'SHELXL-97 (Sheldrick, 1997)'
_computing_structure_solution 'SHELXS-97 (Sheldrick, 1990)'
_diffrn_ambient_temperature 298(2)
_diffrn_measured_fraction_theta_full 0.975
_diffrn_measured_fraction_theta_max 0.975
_diffrn_measurement_device_type 'CCD area detector'
_diffrn_measurement_method 'phi and omega scans'
_diffrn_radiation_monochromator graphite
_diffrn_radiation_source 'fine-focus sealed tube'
_diffrn_radiation_type MoK\a
_diffrn_radiation_wavelength 0.71073
_diffrn_reflns_av_R_equivalents 0.1025
_diffrn_reflns_av_sigmaI/netI 0.1019
_diffrn_reflns_limit_h_max 11
_diffrn_reflns_limit_h_min -9
_diffrn_reflns_limit_k_max 33
_diffrn_reflns_limit_k_min -36
_diffrn_reflns_limit_l_max 13
_diffrn_reflns_limit_l_min -12
_diffrn_reflns_number 14850
_diffrn_reflns_theta_full 28.25
_diffrn_reflns_theta_max 28.25
_diffrn_reflns_theta_min 1.49
_exptl_absorpt_coefficient_mu 1.106
_exptl_crystal_colour colorless
_exptl_crystal_density_diffrn 1.640
_exptl_crystal_density_method 'not measured'
_exptl_crystal_description block
_exptl_crystal_F_000 1168
_exptl_crystal_size_max 0.3
_exptl_crystal_size_mid 0.3
_exptl_crystal_size_min 0.2
_refine_diff_density_max 0.810
_refine_diff_density_min -1.156
_refine_diff_density_rms 0.195
_refine_ls_extinction_method none
_refine_ls_goodness_of_fit_ref 0.965
_refine_ls_hydrogen_treatment mixed
_refine_ls_matrix_type full
_refine_ls_number_parameters 261
_refine_ls_number_reflns 5639
_refine_ls_number_restraints 0
_refine_ls_restrained_S_all 0.965
_refine_ls_R_factor_all 0.1230
_refine_ls_R_factor_gt 0.0555
_refine_ls_shift/su_max 0.001
_refine_ls_shift/su_mean 0.000
_refine_ls_structure_factor_coef Fsqd
_refine_ls_weighting_details 'calc w=1/[\s^2^(Fo^2^)+(0.0916P)^2^+0.0000P] where P=(Fo^2^+2Fc^2^)/3'
_refine_ls_weighting_scheme calc
_refine_ls_wR_factor_gt 0.1481
_refine_ls_wR_factor_ref 0.1815
_reflns_number_gt 2938
_reflns_number_total 5639
_reflns_threshold_expression >2sigma(I)
_cod_data_source_file cg0341048si20030726_100740.cif
_cod_data_source_block compound_4
_cod_depositor_comments
;
The following automatic conversions were performed:

'_symmetry_cell_setting' value 'Monoclinic' changed to 'monoclinic'
according to /home/saulius/struct/CIF-dictionaries/cif_core.dic
dictionary named 'cif_core.dic' version 2.4.1 from 2010-06-29.

Automatic conversion script
Id: cif_fix_values 1715 2011-07-08 13:25:40Z adriana 
;
_cod_original_cell_volume 2339.2(3)
_cod_original_sg_symbol_H-M P2(1)/c
_cod_database_code 4505268

loop_
_symmetry_equiv_pos_as_xyz
'x, y, z'
'-x, y+1/2, -z+1/2'
'-x, -y, -z'
'x, -y-1/2, z-1/2'

loop_
_atom_site_label
_atom_site_type_symbol
_atom_site_fract_x
_atom_site_fract_y
_atom_site_fract_z
_atom_site_U_iso_or_equiv
_atom_site_adp_type
_atom_site_occupancy
_atom_site_symmetry_multiplicity
_atom_site_calc_flag
_atom_site_refinement_flags
Ag1 Ag -0.18052(6) 0.503584(16) 0.38275(5) 0.0707(2) Uani 1 1 d .
Si1 Si 0.23531(17) 0.68820(5) 0.10480(15) 0.0529(4) Uani 1 1 d .
Si2 Si 0.54147(17) 0.67780(5) 0.28229(16) 0.0548(4) Uani 1 1 d .
O1 O 0.3841(4) 0.70046(12) 0.2086(4) 0.0572(9) Uani 1 1 d .
N1 N -0.0416(5) 0.55948(15) 0.2959(4) 0.0541(11) Uani 1 1 d .
N2 N 0.3264(5) 0.55009(15) 0.5288(4) 0.0531(10) Uani 1 1 d .
C1 C 0.0029(6) 0.55748(18) 0.1676(5) 0.0539(13) Uani 1 1 d .
H1 H -0.0246 0.5292 0.1147 0.065 Uiso 1 1 calc R
C2 C 0.0858(6) 0.59384(18) 0.1083(5) 0.0517(12) Uani 1 1 d .
H2 H 0.1176 0.5899 0.0172 0.062 Uiso 1 1 calc R
C3 C 0.1241(5) 0.63612(18) 0.1782(5) 0.0465(11) Uani 1 1 d .
C4 C 0.0768(6) 0.63813(19) 0.3120(5) 0.0530(13) Uani 1 1 d .
H4 H 0.1016 0.6663 0.3663 0.064 Uiso 1 1 calc R
C5 C -0.0051(6) 0.6001(2) 0.3663(5) 0.0557(13) Uani 1 1 d .
H5 H -0.0371 0.6028 0.4577 0.067 Uiso 1 1 calc R
C6 C 0.3842(7) 0.54274(18) 0.4072(6) 0.0559(13) Uani 1 1 d .
H6 H 0.3742 0.5109 0.3674 0.067 Uiso 1 1 calc R
C7 C 0.4575(6) 0.57880(17) 0.3361(5) 0.0531(12) Uani 1 1 d .
H7 H 0.4974 0.5714 0.2494 0.064 Uiso 1 1 calc R
C8 C 0.4741(5) 0.62548(17) 0.3886(5) 0.0444(11) Uani 1 1 d .
C9 C 0.4190(6) 0.63248(19) 0.5193(5) 0.0557(13) Uani 1 1 d .
H9 H 0.4302 0.6637 0.5626 0.067 Uiso 1 1 calc R
C10 C 0.3492(7) 0.5947(2) 0.5845(6) 0.0603(14) Uani 1 1 d .
H10 H 0.3148 0.6002 0.6742 0.072 Uiso 1 1 calc R
C11 C 0.1095(7) 0.7430(2) 0.0985(8) 0.084(2) Uani 1 1 d .
H11A H 0.0790 0.7508 0.1881 0.101 Uiso 1 1 calc R
H11B H 0.0187 0.7366 0.0418 0.101 Uiso 1 1 calc R
H11C H 0.1655 0.7699 0.0624 0.101 Uiso 1 1 calc R
C12 C 0.2971(8) 0.6711(3) -0.0668(7) 0.084(2) Uani 1 1 d .
H12A H 0.3615 0.6425 -0.0605 0.101 Uiso 1 1 calc R
H12B H 0.3546 0.6975 -0.1041 0.101 Uiso 1 1 calc R
H12C H 0.2072 0.6644 -0.1243 0.101 Uiso 1 1 calc R
C13 C 0.6323(8) 0.7252(2) 0.3926(8) 0.090(2) Uani 1 1 d .
H13A H 0.5598 0.7356 0.4577 0.108 Uiso 1 1 calc R
H13B H 0.6610 0.7526 0.3386 0.108 Uiso 1 1 calc R
H13C H 0.7231 0.7120 0.4387 0.108 Uiso 1 1 calc R
C14 C 0.6720(7) 0.6554(3) 0.1519(7) 0.085(2) Uani 1 1 d .
H14A H 0.7054 0.6823 0.0985 0.102 Uiso 1 1 calc R
H14B H 0.6174 0.6323 0.0946 0.102 Uiso 1 1 calc R
H14C H 0.7609 0.6399 0.1950 0.102 Uiso 1 1 calc R
C15 C 0.1817(8) 0.3607(2) 0.2397(7) 0.0723(17) Uani 1 1 d .
F1 F 0.1435(9) 0.33680(15) 0.3441(5) 0.151(2) Uani 1 1 d .
F2 F 0.3334(5) 0.35427(19) 0.2258(6) 0.1275(18) Uani 1 1 d .
F3 F 0.1139(5) 0.34008(13) 0.1324(4) 0.0927(12) Uani 1 1 d .
S1 S 0.13178(18) 0.42496(5) 0.25129(14) 0.0593(4) Uani 1 1 d .
O2 O 0.1933(6) 0.44556(19) 0.1340(5) 0.0968(16) Uani 1 1 d .
O3 O 0.2059(6) 0.43865(16) 0.3768(4) 0.0891(14) Uani 1 1 d .
O4 O -0.0320(5) 0.42403(18) 0.2498(6) 0.1018(17) Uani 1 1 d .
OS1 O 0.4471(12) 0.5195(4) 0.9547(11) 0.194(4) Uiso 1 1 d .
CS1 C 0.345(2) 0.4853(6) 0.9070(19) 0.213(7) Uiso 1 1 d .

loop_
_atom_site_aniso_label
_atom_site_aniso_U_11
_atom_site_aniso_U_22
_atom_site_aniso_U_33
_atom_site_aniso_U_23
_atom_site_aniso_U_13
_atom_site_aniso_U_12
Ag1 0.0730(4) 0.0580(3) 0.0821(4) 0.0182(2) 0.0147(2) -0.0111(2)
Si1 0.0447(8) 0.0489(8) 0.0647(10) 0.0140(7) -0.0013(6) -0.0028(6)
Si2 0.0451(8) 0.0463(8) 0.0724(10) 0.0154(7) -0.0062(7) -0.0067(6)
O1 0.050(2) 0.0464(19) 0.075(2) 0.0111(17) -0.0085(17) -0.0028(16)
N1 0.054(3) 0.048(2) 0.060(3) 0.003(2) 0.001(2) -0.002(2)
N2 0.054(3) 0.044(2) 0.061(3) 0.009(2) 0.001(2) 0.001(2)
C1 0.070(4) 0.042(3) 0.050(3) -0.003(2) 0.008(3) -0.002(2)
C2 0.060(3) 0.049(3) 0.047(3) 0.006(2) 0.003(2) 0.006(2)
C3 0.040(3) 0.046(3) 0.053(3) 0.006(2) -0.001(2) 0.003(2)
C4 0.055(3) 0.049(3) 0.054(3) -0.009(2) 0.002(2) -0.004(2)
C5 0.057(3) 0.062(3) 0.049(3) -0.004(2) 0.006(2) -0.006(3)
C6 0.065(3) 0.038(3) 0.065(4) -0.005(2) 0.010(3) 0.000(2)
C7 0.060(3) 0.046(3) 0.055(3) 0.000(2) 0.009(2) -0.001(2)
C8 0.036(3) 0.042(3) 0.054(3) 0.005(2) -0.008(2) -0.002(2)
C9 0.064(4) 0.048(3) 0.054(3) -0.004(2) -0.003(3) -0.005(3)
C10 0.069(4) 0.061(3) 0.051(3) -0.001(3) 0.004(3) -0.012(3)
C11 0.067(4) 0.053(3) 0.131(6) 0.015(4) -0.016(4) 0.008(3)
C12 0.070(4) 0.110(6) 0.072(4) 0.016(4) 0.012(3) -0.025(4)
C13 0.090(5) 0.054(4) 0.123(6) 0.020(4) -0.036(4) -0.022(3)
C14 0.049(4) 0.101(5) 0.107(5) 0.044(4) 0.019(3) 0.017(3)
C15 0.089(5) 0.056(3) 0.071(4) -0.010(3) -0.005(3) -0.005(3)
F1 0.294(8) 0.063(3) 0.097(4) 0.022(2) 0.007(4) -0.028(4)
F2 0.086(3) 0.122(4) 0.172(5) -0.046(3) -0.032(3) 0.035(3)
F3 0.103(3) 0.073(2) 0.101(3) -0.039(2) -0.015(2) 0.001(2)
S1 0.0751(10) 0.0490(7) 0.0550(8) -0.0062(6) 0.0163(7) -0.0102(7)
O2 0.128(4) 0.088(3) 0.076(3) 0.024(2) 0.029(3) -0.024(3)
O3 0.131(4) 0.070(3) 0.066(3) -0.018(2) 0.000(3) -0.034(3)
O4 0.071(3) 0.095(4) 0.142(5) -0.033(3) 0.031(3) 0.008(3)

loop_
_atom_type_symbol
_atom_type_description
_atom_type_scat_dispersion_real
_atom_type_scat_dispersion_imag
_atom_type_scat_source
C C 0.0033 0.0016 'International Tables Vol C Tables 4.2.6.8 and 6.1.1.4'
H H 0.0000 0.0000 'International Tables Vol C Tables 4.2.6.8 and 6.1.1.4'
N N 0.0061 0.0033 'International Tables Vol C Tables 4.2.6.8 and 6.1.1.4'
O O 0.0106 0.0060 'International Tables Vol C Tables 4.2.6.8 and 6.1.1.4'
F F 0.0171 0.0103 'International Tables Vol C Tables 4.2.6.8 and 6.1.1.4'
Si Si 0.0817 0.0704 'International Tables Vol C Tables 4.2.6.8 and 6.1.1.4'
S S 0.1246 0.1234 'International Tables Vol C Tables 4.2.6.8 and 6.1.1.4'
Ag Ag -0.8971 1.1015 'International Tables Vol C Tables 4.2.6.8 and 6.1.1.4'

loop_
_geom_angle_atom_site_label_1
_geom_angle_atom_site_label_2
_geom_angle_atom_site_label_3
_geom_angle
_geom_angle_site_symmetry_1
_geom_angle_site_symmetry_3
N2 Ag1 N1 177.67(16) 3_566 .
O1 Si1 C11 107.2(3) . .
O1 Si1 C12 112.1(3) . .
C11 Si1 C12 111.3(4) . .
O1 Si1 C3 108.1(2) . .
C11 Si1 C3 108.7(3) . .
C12 Si1 C3 109.3(3) . .
O1 Si2 C13 108.6(2) . .
O1 Si2 C14 109.4(3) . .
C13 Si2 C14 113.0(4) . .
O1 Si2 C8 105.6(2) . .
C13 Si2 C8 109.7(3) . .
C14 Si2 C8 110.3(3) . .
Si2 O1 Si1 144.3(2) . .
C1 N1 C5 117.0(4) . .
C1 N1 Ag1 122.4(3) . .
C5 N1 Ag1 120.4(4) . .
C6 N2 C10 116.8(4) . .
C6 N2 Ag1 120.7(3) . 3_566
C10 N2 Ag1 122.0(4) . 3_566
N1 C1 C2 123.3(5) . .
C1 C2 C3 120.8(5) . .
C2 C3 C4 115.6(5) . .
C2 C3 Si1 123.9(4) . .
C4 C3 Si1 120.5(4) . .
C5 C4 C3 120.8(5) . .
N1 C5 C4 122.4(5) . .
N2 C6 C7 123.1(5) . .
C6 C7 C8 120.7(5) . .
C7 C8 C9 115.9(4) . .
C7 C8 Si2 121.5(4) . .
C9 C8 Si2 122.2(4) . .
C10 C9 C8 120.0(5) . .
N2 C10 C9 123.3(5) . .
F1 C15 F3 108.2(6) . .
F1 C15 F2 107.7(7) . .
F3 C15 F2 105.3(5) . .
F1 C15 S1 112.0(5) . .
F3 C15 S1 111.6(5) . .
F2 C15 S1 111.7(5) . .
O4 S1 O2 114.1(3) . .
O4 S1 O3 115.2(3) . .
O2 S1 O3 116.2(3) . .
O4 S1 C15 102.8(3) . .
O2 S1 C15 103.7(3) . .
O3 S1 C15 102.2(3) . .
CS1 OS1 OS1 94.4(13) . 3_667

loop_
_geom_bond_atom_site_label_1
_geom_bond_atom_site_label_2
_geom_bond_distance
_geom_bond_site_symmetry_2
Ag1 N2 2.147(4) 3_566
Ag1 N1 2.148(4) .
Si1 O1 1.644(4) .
Si1 C11 1.852(6) .
Si1 C12 1.863(7) .
Si1 C3 1.883(5) .
Si2 O1 1.636(4) .
Si2 C13 1.850(6) .
Si2 C14 1.854(7) .
Si2 C8 1.886(5) .
N1 C1 1.344(7) .
N1 C5 1.344(7) .
N2 C6 1.338(7) .
N2 C10 1.353(7) .
N2 Ag1 2.147(4) 3_566
C1 C2 1.373(7) .
C2 C3 1.383(7) .
C3 C4 1.404(7) .
C4 C5 1.382(7) .
C6 C7 1.382(7) .
C7 C8 1.387(7) .
C8 C9 1.411(7) .
C9 C10 1.373(7) .
C15 F1 1.279(8) .
C15 F3 1.318(7) .
C15 F2 1.332(8) .
C15 S1 1.820(6) .
S1 O4 1.412(5) .
S1 O2 1.415(4) .
S1 O3 1.423(5) .
OS1 CS1 1.357(17) .
OS1 OS1 1.647(18) 3_667
